data_1541149
loop_
_publ_author_name
'Radaev, S.F.'
'Muradyan, L.A.'
'Yudin, A.N.'
'Sarin, V.A.'
'Kanepit, V.N.'
'Marin, A.A.'
'Simonov, V.I.'

_publ_section_title
;
 Neutron-diffraction study of the atomic structure of Bi12 (V, Bi) O20+x
 single crystals
;
_journal_name_full 'Doklady Akademii Nauk SSSR'
_journal_page_first 606
_journal_page_last 610
_journal_volume 307
_journal_year 1989
_chemical_formula_sum 'Bi12.03 O20.27 V0.89'
_chemical_name_systematic 'Bi12 (Bi.03 V.89) O20.27'
_space_group_IT_number 197
_symmetry_space_group_name_Hall 'I 2 2 3'
_symmetry_space_group_name_H-M 'I 2 3'
_cell_angle_alpha 90
_cell_angle_beta 90
_cell_angle_gamma 90
_cell_formula_units_Z 2
_cell_length_a 10.247
_cell_length_b 10.247
_cell_length_c 10.247
_cell_volume 1075.945
_citation_journal_id_ASTM DANKAS
_cod_data_source_file Radaev_DANKAS_1989_825.cif
_cod_data_source_block Bi12.03O20.27V0.89
_cod_database_code 1541149

loop_
_symmetry_equiv_pos_as_xyz
x,y,z
-x,-y,z
x,-y,-z
-x,y,-z
z,x,y
-z,-x,y
z,-x,-y
-z,x,-y
y,z,x
y,-z,-x
-y,z,-x
-y,-z,x
x+1/2,y+1/2,z+1/2
-x+1/2,-y+1/2,z+1/2
x+1/2,-y+1/2,-z+1/2
-x+1/2,y+1/2,-z+1/2
z+1/2,x+1/2,y+1/2
-z+1/2,-x+1/2,y+1/2
z+1/2,-x+1/2,-y+1/2
-z+1/2,x+1/2,-y+1/2
y+1/2,z+1/2,x+1/2
y+1/2,-z+1/2,-x+1/2
-y+1/2,z+1/2,-x+1/2
-y+1/2,-z+1/2,x+1/2

loop_
_atom_site_label
_atom_site_type_symbol
_atom_site_fract_x
_atom_site_fract_y
_atom_site_fract_z
_atom_site_occupancy
_atom_site_U_iso_or_equiv
O4 O-2 0 0.5 0 0.09 0.0
Bi1 Bi+3 0.1774 0.32235 0.02293 1 0.0
O1 O-2 0.13383 0.24748 0.49057 1 0.0
V1 V+5 0 0 0 0.89 0.0
O3 O-2 0.90282 0.90282 0.90282 1 0.0
O2 O-2 0.20007 0.20007 0.20007 1 0.0
Bi2 Bi+3 0 0 0 0.03 0.0
